data_4102550
loop_
_publ_author_name
'Delphine Gauthier'
'Anders T. Lindhardt'
'Esben P. K. Olsen'
'Jacob Overgaard'
'Troels Skrydstrup'

_publ_contact_author_address
;
Department of Chemistry
Aarhus University
Langelandsgade 140
DK-8000 Aarhus C
;
_publ_contact_author_email jacobo@chem.au.dk
_publ_contact_author_fax '+45 8619 6199'
_publ_contact_author_name 'Overgaard, Jacob'
_publ_contact_author_phone '+45 8942 3891'
_publ_section_title
;
 In Situ Generated Bulky Palladium Hydride Complexes as Catalysts for the
 Efficient Isomerization of Olefins. Selective Transformation of Terminal
 Alkenes to 2-Alkenes
;
_journal_name_full 'Journal of the American Chemical Society'
_journal_page_first 7998
_journal_page_last 8009
_journal_paper_doi 10.1021/ja9108424
_journal_volume 132
_journal_year 2010
_chemical_compound_source 'synthesis as described'
_chemical_formula_moiety 'C16 H34 Cl1 O1 P1 Pd1'
_chemical_formula_sum 'C16 H34 Cl O P Pd'
_chemical_formula_weight 415.25
_chemical_name_systematic
;
 ?
;
_space_group_IT_number 14
_symmetry_cell_setting monoclinic
_symmetry_Int_Tables_number 14
_symmetry_space_group_name_Hall '-P 2ybc'
_symmetry_space_group_name_H-M 'P 1 21/c 1'
_atom_sites_solution_hydrogens geom
_atom_sites_solution_primary direct
_atom_sites_solution_secondary difmap
_audit_conform_dict_location ftp://ftp.iucr.org/pub/cif_core.dic
_audit_conform_dict_name cif_core.dic
_audit_conform_dict_version 2.4
_audit_creation_date 2009-06-18T09:52:08-00:00
_audit_creation_method 'WinGX routine CIF_UPDATE'
_cell_angle_alpha 90
_cell_angle_beta 105.4410(10)
_cell_angle_gamma 90
_cell_formula_units_Z 4
_cell_length_a 7.8947(2)
_cell_length_b 29.6787(7)
_cell_length_c 8.5746(2)
_cell_measurement_reflns_used 8534
_cell_measurement_temperature 210(2)
_cell_measurement_theta_max 32.1
_cell_measurement_theta_min 2.55
_cell_measurement_wavelength 0.71073
_cell_volume 1936.55(8)
_computing_cell_refinement 'Saint+ v7.60A (Bruker-Nonius, 2009)'
_computing_data_collection 'Apex2 (Bruker-Nonius, 2009)'
_computing_data_reduction 'Saint+ v7.60A (Bruker-Nonius, 2009)'
_computing_molecular_graphics 'Ortep-3 for Windows (Farrugia, 1997)'
_computing_publication_material 'WinGX publication routines (Farrugia, 1999)'
_computing_structure_refinement 'SHELXL-97 (Sheldrick, 2008)'
_computing_structure_solution 'SIR2004 (Giacovazzo et al, 2004)'
_diffrn_ambient_temperature 210(2)
_diffrn_detector_area_resol_mean 12.00
_diffrn_detector_type 'APEX2 charged-coupled device'
_diffrn_measured_fraction_theta_full 0.987
_diffrn_measured_fraction_theta_max 0.963
_diffrn_measurement_device_type 'Bruker X8 APEX-II diffractometer'
_diffrn_measurement_method
;
            Narrow slices collected using \f- and \w-scans
;
_diffrn_radiation_monochromator graphite
_diffrn_radiation_probe x-ray
_diffrn_radiation_type MoK\a
_diffrn_radiation_wavelength 0.71073
_diffrn_reflns_av_R_equivalents 0.0363
_diffrn_reflns_av_unetI/netI 0.0305
_diffrn_reflns_limit_h_max 11
_diffrn_reflns_limit_h_min -12
_diffrn_reflns_limit_k_max 40
_diffrn_reflns_limit_k_min -45
_diffrn_reflns_limit_l_max 12
_diffrn_reflns_limit_l_min -13
_diffrn_reflns_number 47322
_diffrn_reflns_theta_full 32.00
_diffrn_reflns_theta_max 33.54
_diffrn_reflns_theta_min 2.56
_diffrn_source 'fine-focus sealed tube'
_diffrn_standards_number 0
_exptl_absorpt_coefficient_mu 1.174
_exptl_absorpt_correction_T_max 0.888
_exptl_absorpt_correction_T_min 0.779
_exptl_absorpt_correction_type multi-scan
_exptl_absorpt_process_details
;
SADABS (Sheldrick, 2008)
;
_exptl_crystal_colour yellow
_exptl_crystal_density_diffrn 1.424
_exptl_crystal_density_method 'not measured'
_exptl_crystal_description block
_exptl_crystal_F_000 864
_exptl_crystal_size_max 0.2
_exptl_crystal_size_mid 0.12
_exptl_crystal_size_min 0.1
_refine_diff_density_max 0.435
_refine_diff_density_min -0.671
_refine_diff_density_rms 0.076
_refine_ls_extinction_method none
_refine_ls_goodness_of_fit_ref 1.026
_refine_ls_hydrogen_treatment constr
_refine_ls_matrix_type full
_refine_ls_number_parameters 205
_refine_ls_number_reflns 7358
_refine_ls_number_restraints 6
_refine_ls_restrained_S_all 1.026
_refine_ls_R_factor_all 0.0455
_refine_ls_R_factor_gt 0.0308
_refine_ls_shift/su_max 0.001
_refine_ls_shift/su_mean 0
_refine_ls_structure_factor_coef Fsqd
_refine_ls_weighting_details 'calc w=1/[\s^2^(Fo^2^)+(0.0357P)^2^+0.4650P] where P=(Fo^2^+2Fc^2^)/3'
_refine_ls_weighting_scheme calc
_refine_ls_wR_factor_gt 0.0704
_refine_ls_wR_factor_ref 0.076
_reflns_number_gt 5785
_reflns_number_total 7358
_reflns_threshold_expression >2\s(I)
_cod_data_source_file ja9108424_si_003.cif
_cod_data_source_block 09jo0027_01
_cod_database_code 4102550

loop_
_symmetry_equiv_pos_as_xyz
'x, y, z'
'-x, y+1/2, -z+1/2'
'-x, -y, -z'
'x, -y-1/2, z-1/2'

loop_
_atom_site_label
_atom_site_type_symbol
_atom_site_fract_x
_atom_site_fract_y
_atom_site_fract_z
_atom_site_U_iso_or_equiv
_atom_site_adp_type
_atom_site_occupancy
_atom_site_symmetry_multiplicity
_atom_site_calc_flag
_atom_site_refinement_flags
_atom_site_disorder_assembly
_atom_site_disorder_group
Pd1 Pd 0.530965(15) 0.108101(4) 0.024993(14) 0.02573(4) Uani 1 1 d . A .
P1 P 0.29967(5) 0.108679(14) -0.20444(5) 0.02185(8) Uani 1 1 d . . .
Cl2 Cl 0.75009(6) 0.08306(2) 0.24777(6) 0.04425(12) Uani 1 1 d . . .
O1 O 0.6952(2) 0.17683(5) -0.09675(19) 0.0524(4) Uani 1 1 d . A .
C3 C 0.5467(3) 0.10685(8) -0.3850(3) 0.0466(5) Uani 1 1 d . . .
H3A H 0.594 0.0923 -0.4655 0.07 Uiso 1 1 calc R . .
H3B H 0.6339 0.1064 -0.2812 0.07 Uiso 1 1 calc R . .
H3C H 0.5165 0.1378 -0.4169 0.07 Uiso 1 1 calc R . .
C4 C 0.3814(2) 0.08163(7) -0.3714(2) 0.0324(4) Uani 1 1 d . . .
C15 C 0.4432(3) 0.03369(8) -0.3196(3) 0.0494(5) Uani 1 1 d . . .
H15A H 0.3421 0.0148 -0.3223 0.074 Uiso 1 1 calc R . .
H15B H 0.5203 0.0342 -0.2107 0.074 Uiso 1 1 calc R . .
H15C H 0.5063 0.0216 -0.3932 0.074 Uiso 1 1 calc R . .
C5 C 0.1777(2) 0.16290(6) -0.2807(2) 0.0337(4) Uani 1 1 d . . .
C7 C 0.2473(3) 0.07962(8) -0.5384(2) 0.0471(5) Uani 1 1 d . . .
H7A H 0.2971 0.063 -0.6129 0.071 Uiso 1 1 calc R . .
H7B H 0.219 0.11 -0.5789 0.071 Uiso 1 1 calc R . .
H7C H 0.1413 0.0647 -0.5287 0.071 Uiso 1 1 calc R . .
C8 C 0.1453(2) 0.06835(6) -0.1371(2) 0.0331(4) Uani 1 1 d . . .
C9 C 0.2598(3) 0.03303(7) -0.0238(3) 0.0432(5) Uani 1 1 d . . .
H9A H 0.3401 0.0482 0.0662 0.065 Uiso 1 1 calc R . .
H9B H 0.3263 0.0158 -0.0834 0.065 Uiso 1 1 calc R . .
H9C H 0.1847 0.0129 0.0169 0.065 Uiso 1 1 calc R . .
C12 C 0.0126(3) 0.04375(8) -0.2745(3) 0.0485(5) Uani 1 1 d . . .
H12A H -0.065 0.0256 -0.2296 0.073 Uiso 1 1 calc R . .
H12B H 0.0751 0.0245 -0.3318 0.073 Uiso 1 1 calc R . .
H12C H -0.0561 0.0657 -0.349 0.073 Uiso 1 1 calc R . .
C13 C 0.0475(3) 0.09355(9) -0.0323(3) 0.0492(5) Uani 1 1 d . . .
H13A H -0.0171 0.0722 0.0154 0.074 Uiso 1 1 calc R . .
H13B H -0.0338 0.1148 -0.0986 0.074 Uiso 1 1 calc R . .
H13C H 0.1313 0.1096 0.0529 0.074 Uiso 1 1 calc R . .
C19 C -0.0087(2) 0.15560(8) -0.3874(3) 0.0445(5) Uani 1 1 d . . .
H19A H -0.0603 0.1844 -0.4274 0.067 Uiso 1 1 calc R . .
H19B H -0.0793 0.1413 -0.3245 0.067 Uiso 1 1 calc R . .
H19C H -0.005 0.1364 -0.4781 0.067 Uiso 1 1 calc R . .
C18 C 0.1694(3) 0.19203(7) -0.1351(3) 0.0520(6) Uani 1 1 d . . .
H18A H 0.1185 0.2211 -0.1729 0.078 Uiso 1 1 calc R . .
H18B H 0.2871 0.1963 -0.0654 0.078 Uiso 1 1 calc R . .
H18C H 0.0974 0.1771 -0.075 0.078 Uiso 1 1 calc R . .
C20 C 0.2799(3) 0.19040(7) -0.3779(3) 0.0524(6) Uani 1 1 d . . .
H20A H 0.2818 0.1741 -0.4754 0.079 Uiso 1 1 calc R . .
H20B H 0.3993 0.1951 -0.3126 0.079 Uiso 1 1 calc R . .
H20C H 0.2228 0.2193 -0.4069 0.079 Uiso 1 1 calc R . .
C2 C 0.6311(2) 0.16723(6) 0.0084(2) 0.0347(4) Uani 1 1 d D . .
C14 C 0.5299(12) 0.1881(3) 0.2612(10) 0.052(3) Uani 0.653(5) 1 d PD A 1
H14A H 0.6062 0.1667 0.3322 0.078 Uiso 0.653(5) 1 calc PR A 1
H14B H 0.4188 0.1737 0.2095 0.078 Uiso 0.653(5) 1 calc PR A 1
H14C H 0.5093 0.2137 0.3238 0.078 Uiso 0.653(5) 1 calc PR A 1
C17 C 0.8075(5) 0.21983(18) 0.2079(5) 0.0606(13) Uani 0.653(5) 1 d PD A 1
H17A H 0.8076 0.2426 0.289 0.091 Uiso 0.653(5) 1 calc PR A 1
H17B H 0.8563 0.2324 0.1248 0.091 Uiso 0.653(5) 1 calc PR A 1
H17C H 0.8783 0.1944 0.2582 0.091 Uiso 0.653(5) 1 calc PR A 1
C16 C 0.6180(4) 0.20411(9) 0.1311(3) 0.0368(8) Uani 0.653(5) 1 d PD A 1
H16 H 0.5498 0.2297 0.0718 0.044 Uiso 0.653(5) 1 calc PR A 1
C16A C 0.6810(7) 0.1867(2) 0.1819(4) 0.037 Uiso 0.347(5) 1 d PD A 2
H16A H 0.7743 0.168 0.2525 0.044 Uiso 0.347(5) 1 calc PR A 2
C14A C 0.5279(17) 0.1922(6) 0.2603(19) 0.040(4) Uiso 0.347(5) 1 d PD A 2
H14D H 0.4722 0.1632 0.2636 0.06 Uiso 0.347(5) 1 calc PR A 2
H14E H 0.4426 0.2132 0.1971 0.06 Uiso 0.347(5) 1 calc PR A 2
H14F H 0.5725 0.2037 0.3695 0.06 Uiso 0.347(5) 1 calc PR A 2
C17A C 0.7494(13) 0.2350(2) 0.1741(14) 0.065(3) Uiso 0.347(5) 1 d PD A 2
H17D H 0.7776 0.2483 0.2812 0.097 Uiso 0.347(5) 1 calc PR A 2
H17E H 0.6597 0.2529 0.1008 0.097 Uiso 0.347(5) 1 calc PR A 2
H17F H 0.8541 0.2342 0.1352 0.097 Uiso 0.347(5) 1 calc PR A 2

loop_
_atom_site_aniso_label
_atom_site_aniso_U_11
_atom_site_aniso_U_22
_atom_site_aniso_U_33
_atom_site_aniso_U_23
_atom_site_aniso_U_13
_atom_site_aniso_U_12
Pd1 0.02277(6) 0.03157(8) 0.02114(6) -0.00251(5) 0.00283(4) 0.00015(5)
P1 0.01917(16) 0.0249(2) 0.02102(18) -0.00047(15) 0.00451(13) 0.00029(14)
Cl2 0.0362(2) 0.0593(3) 0.0292(2) -0.0019(2) -0.00512(17) 0.0084(2)
O1 0.0603(10) 0.0540(9) 0.0471(9) -0.0077(7) 0.0219(8) -0.0252(8)
C3 0.0341(9) 0.0774(17) 0.0324(10) -0.0030(10) 0.0157(8) -0.0002(10)
C4 0.0284(8) 0.0444(11) 0.0238(8) -0.0068(7) 0.0062(6) 0.0035(7)
C15 0.0508(12) 0.0484(13) 0.0469(12) -0.0149(10) 0.0092(10) 0.0157(10)
C5 0.0323(8) 0.0269(9) 0.0361(9) 0.0016(7) -0.0010(7) 0.0057(7)
C7 0.0440(11) 0.0677(15) 0.0254(9) -0.0100(9) 0.0021(8) 0.0025(10)
C8 0.0269(8) 0.0373(10) 0.0352(9) 0.0041(8) 0.0083(7) -0.0052(7)
C9 0.0457(11) 0.0394(11) 0.0423(11) 0.0113(9) 0.0079(9) -0.0073(9)
C12 0.0354(10) 0.0521(13) 0.0529(13) 0.0036(10) 0.0027(9) -0.0177(9)
C13 0.0353(10) 0.0720(15) 0.0474(12) 0.0028(12) 0.0236(9) 0.0010(10)
C19 0.0330(9) 0.0440(12) 0.0472(12) 0.0029(9) -0.0057(8) 0.0099(8)
C18 0.0542(13) 0.0383(11) 0.0543(13) -0.0113(10) -0.0015(10) 0.0179(10)
C20 0.0548(13) 0.0378(11) 0.0573(14) 0.0185(10) 0.0023(11) -0.0039(10)
C2 0.0286(8) 0.0380(10) 0.0373(9) -0.0086(8) 0.0084(7) -0.0091(7)
C14 0.084(5) 0.040(3) 0.036(3) -0.0161(18) 0.023(2) -0.0041(19)
C17 0.061(3) 0.068(3) 0.049(2) -0.024(2) 0.007(2) -0.035(2)
C16 0.0481(17) 0.0255(15) 0.0349(15) -0.0004(12) 0.0077(13) -0.0016(13)

loop_
_atom_type_symbol
_atom_type_description
_atom_type_scat_dispersion_real
_atom_type_scat_dispersion_imag
_atom_type_scat_source
C C 0.0033 0.0016 'International Tables Vol C Tables 4.2.6.8 and 6.1.1.4'
H H 0 0 'International Tables Vol C Tables 4.2.6.8 and 6.1.1.4'
O O 0.0106 0.006 'International Tables Vol C Tables 4.2.6.8 and 6.1.1.4'
P P 0.1023 0.0942 'International Tables Vol C Tables 4.2.6.8 and 6.1.1.4'
Cl Cl 0.1484 0.1585 'International Tables Vol C Tables 4.2.6.8 and 6.1.1.4'
Pd Pd -0.9988 1.0072 'International Tables Vol C Tables 4.2.6.8 and 6.1.1.4'

loop_
_geom_angle_atom_site_label_1
_geom_angle_atom_site_label_2
_geom_angle_atom_site_label_3
_geom_angle
C2 Pd1 P1 100.15(6)
C2 Pd1 Cl2 96.90(6)
P1 Pd1 Cl2 161.814(18)
C4 P1 C5 109.99(8)
C4 P1 C8 109.65(9)
C5 P1 C8 109.28(8)
C4 P1 Pd1 106.86(5)
C5 P1 Pd1 120.99(6)
C8 P1 Pd1 99.35(6)
C4 C3 H3A 109.5
C4 C3 H3B 109.5
H3A C3 H3B 109.5
C4 C3 H3C 109.5
H3A C3 H3C 109.5
H3B C3 H3C 109.5
C15 C4 C3 105.28(16)
C15 C4 C7 108.71(17)
C3 C4 C7 109.63(16)
C15 C4 P1 108.70(13)
C3 C4 P1 108.53(13)
C7 C4 P1 115.50(13)
C4 C15 H15A 109.5
C4 C15 H15B 109.5
H15A C15 H15B 109.5
C4 C15 H15C 109.5
H15A C15 H15C 109.5
H15B C15 H15C 109.5
C19 C5 C18 108.93(17)
C19 C5 C20 108.12(17)
C18 C5 C20 106.48(18)
C19 C5 P1 113.91(14)
C18 C5 P1 108.97(13)
C20 C5 P1 110.17(13)
C4 C7 H7A 109.5
C4 C7 H7B 109.5
H7A C7 H7B 109.5
C4 C7 H7C 109.5
H7A C7 H7C 109.5
H7B C7 H7C 109.5
C13 C8 C12 109.59(17)
C13 C8 C9 105.33(17)
C12 C8 C9 108.96(17)
C13 C8 P1 109.58(14)
C12 C8 P1 115.28(14)
C9 C8 P1 107.60(12)
C8 C9 H9A 109.5
C8 C9 H9B 109.5
H9A C9 H9B 109.5
C8 C9 H9C 109.5
H9A C9 H9C 109.5
H9B C9 H9C 109.5
C8 C12 H12A 109.5
C8 C12 H12B 109.5
H12A C12 H12B 109.5
C8 C12 H12C 109.5
H12A C12 H12C 109.5
H12B C12 H12C 109.5
C8 C13 H13A 109.5
C8 C13 H13B 109.5
H13A C13 H13B 109.5
C8 C13 H13C 109.5
H13A C13 H13C 109.5
H13B C13 H13C 109.5
C5 C19 H19A 109.5
C5 C19 H19B 109.5
H19A C19 H19B 109.5
C5 C19 H19C 109.5
H19A C19 H19C 109.5
H19B C19 H19C 109.5
C5 C18 H18A 109.5
C5 C18 H18B 109.5
H18A C18 H18B 109.5
C5 C18 H18C 109.5
H18A C18 H18C 109.5
H18B C18 H18C 109.5
C5 C20 H20A 109.5
C5 C20 H20B 109.5
H20A C20 H20B 109.5
C5 C20 H20C 109.5
H20A C20 H20C 109.5
H20B C20 H20C 109.5
O1 C2 C16 118.07(19)
O1 C2 C16A 126.4(2)
O1 C2 Pd1 122.59(13)
C16 C2 Pd1 119.24(15)
C16A C2 Pd1 105.8(2)
C17 C16 C14 111.0(5)
C17 C16 C2 105.8(2)
C14 C16 C2 113.6(4)
C17 C16 H16 108.7
C14 C16 H16 108.7
C2 C16 H16 108.7
C17A C16A C14A 104.3(8)
C17A C16A C2 108.0(5)
C14A C16A C2 115.5(8)
C17A C16A H16A 109.6
C14A C16A H16A 109.6
C2 C16A H16A 109.6
C16A C14A H14D 109.5
C16A C14A H14E 109.5
H14D C14A H14E 109.5
C16A C14A H14F 109.5
H14D C14A H14F 109.5
H14E C14A H14F 109.5
C16A C17A H17D 109.5
C16A C17A H17E 109.5
H17D C17A H17E 109.5
C16A C17A H17F 109.5
H17D C17A H17F 109.5
H17E C17A H17F 109.5

loop_
_geom_bond_atom_site_label_1
_geom_bond_atom_site_label_2
_geom_bond_distance
Pd1 C2 1.9455(18)
Pd1 P1 2.3004(4)
Pd1 Cl2 2.3312(5)
P1 C4 1.8978(17)
P1 C5 1.8997(18)
P1 C8 1.9040(17)
O1 C2 1.180(2)
C3 C4 1.535(3)
C3 H3A 0.97
C3 H3B 0.97
C3 H3C 0.97
C4 C15 1.531(3)
C4 C7 1.539(3)
C15 H15A 0.97
C15 H15B 0.97
C15 H15C 0.97
C5 C19 1.527(3)
C5 C18 1.534(3)
C5 C20 1.539(3)
C7 H7A 0.97
C7 H7B 0.97
C7 H7C 0.97
C8 C13 1.528(3)
C8 C12 1.537(3)
C8 C9 1.547(3)
C9 H9A 0.97
C9 H9B 0.97
C9 H9C 0.97
C12 H12A 0.97
C12 H12B 0.97
C12 H12C 0.97
C13 H13A 0.97
C13 H13B 0.97
C13 H13C 0.97
C19 H19A 0.97
C19 H19B 0.97
C19 H19C 0.97
C18 H18A 0.97
C18 H18B 0.97
C18 H18C 0.97
C20 H20A 0.97
C20 H20B 0.97
C20 H20C 0.97
C2 C16 1.5405(18)
C2 C16A 1.5464(19)
C14 C16 1.539(2)
C14 H14A 0.97
C14 H14B 0.97
C14 H14C 0.97
C17 C16 1.5383(19)
C17 H17A 0.97
C17 H17B 0.97
C17 H17C 0.97
C16 H16 0.99
C16A C17A 1.538(2)
C16A C14A 1.539(2)
C16A H16A 0.99
C14A H14D 0.97
C14A H14E 0.97
C14A H14F 0.97
C17A H17D 0.97
C17A H17E 0.97
C17A H17F 0.97

loop_
_geom_torsion_atom_site_label_1
_geom_torsion_atom_site_label_2
_geom_torsion_atom_site_label_3
_geom_torsion_atom_site_label_4
_geom_torsion
C2 Pd1 P1 C4 92.97(8)
Cl2 Pd1 P1 C4 -66.43(8)
C2 Pd1 P1 C5 -33.79(9)
Cl2 Pd1 P1 C5 166.81(8)
C2 Pd1 P1 C8 -153.07(8)
Cl2 Pd1 P1 C8 47.53(8)
C5 P1 C4 C15 -167.94(13)
C8 P1 C4 C15 -47.75(15)
Pd1 P1 C4 C15 59.01(14)
C5 P1 C4 C3 78.05(15)
C8 P1 C4 C3 -161.76(13)
Pd1 P1 C4 C3 -55.00(14)
C5 P1 C4 C7 -45.48(18)
C8 P1 C4 C7 74.71(17)
Pd1 P1 C4 C7 -178.53(14)
C4 P1 C5 C19 77.67(16)
C8 P1 C5 C19 -42.75(17)
Pd1 P1 C5 C19 -157.00(13)
C4 P1 C5 C18 -160.49(14)
C8 P1 C5 C18 79.10(16)
Pd1 P1 C5 C18 -35.16(16)
C4 P1 C5 C20 -44.01(16)
C8 P1 C5 C20 -164.43(14)
Pd1 P1 C5 C20 81.32(15)
C4 P1 C8 C13 -167.11(13)
C5 P1 C8 C13 -46.49(16)
Pd1 P1 C8 C13 81.13(13)
C4 P1 C8 C12 -42.94(17)
C5 P1 C8 C12 77.68(16)
Pd1 P1 C8 C12 -154.71(14)
C4 P1 C8 C9 78.85(15)
C5 P1 C8 C9 -160.53(13)
Pd1 P1 C8 C9 -32.91(14)
P1 Pd1 C2 O1 -65.33(18)
Cl2 Pd1 C2 O1 108.32(18)
P1 Pd1 C2 C16 111.15(17)
Cl2 Pd1 C2 C16 -75.20(17)
P1 Pd1 C2 C16A 138.8(3)
Cl2 Pd1 C2 C16A -47.6(3)
O1 C2 C16 C17 -58.7(4)
C16A C2 C16 C17 56.5(5)
Pd1 C2 C16 C17 124.6(3)
O1 C2 C16 C14 179.2(5)
C16A C2 C16 C14 -65.6(7)
Pd1 C2 C16 C14 2.5(5)
O1 C2 C16A C17A 29.2(7)
C16 C2 C16A C17A -53.4(6)
Pd1 C2 C16A C17A -176.2(5)
O1 C2 C16A C14A 145.4(7)
C16 C2 C16A C14A 62.8(8)
Pd1 C2 C16A C14A -59.9(8)
